data_4300773
loop_
_publ_author_name
'Fan, Jian'
'Slebodnick, Carla'
'Troya, Diego'
'Angel, Ross'
'Hanson, Brian E.'

_publ_section_title
;
 Five New Zinc Phosphite Structures: Tertiary Building Blocks
 in the Construction of Hybrid Materials
;
_journal_coden_ASTM INOCAJ
_journal_issue 8
_journal_name_full 'Inorganic Chemistry'
_journal_page_first 2719
_journal_page_last 2727
_journal_paper_doi 10.1021/ic048204u
_journal_volume 44
_journal_year 2005
_chemical_formula_moiety 'C40 H44 N8 O12 P4 Zn4'
_chemical_formula_sum 'C40 H44 N8 O12 P4 Zn4'
_chemical_formula_weight 1214.19
_space_group_IT_number 2
_symmetry_cell_setting triclinic
_symmetry_space_group_name_Hall '-P 1'
_symmetry_space_group_name_H-M 'P -1'
_atom_sites_solution_hydrogens geom
_atom_sites_solution_primary direct
_atom_sites_solution_secondary difmap
_audit_creation_method SHELXL-97
_cell_angle_alpha 100.260(5)
_cell_angle_beta 100.104(5)
_cell_angle_gamma 90.091(3)
_cell_formula_units_Z 2
_cell_length_a 9.6190(6)
_cell_length_b 9.6847(6)
_cell_length_c 26.2565(16)
_cell_measurement_reflns_used 8620
_cell_measurement_temperature 100(2)
_cell_measurement_theta_max 30.97
_cell_measurement_theta_min 1.71
_cell_volume 2368.2(3)
_computing_cell_refinement 'CrysAlis (Oxford Diffraction)'
_computing_data_collection 'CrysAlis (Oxford Diffraction)'
_computing_data_reduction 'CrysAlis (Oxford Diffraction)'
_computing_molecular_graphics 'Bruker SHELXTL'
_computing_publication_material 'Bruker SHELXTL'
_computing_structure_refinement 'SHELXL-97 (Sheldrick, 1997)'
_computing_structure_solution 'SHELXS-97 (Sheldrick, 1990)'
_diffrn_ambient_temperature 100(2)
_diffrn_detector CCD
_diffrn_detector_type 'Oxford Diffraction Sapphire 2 CCD'
_diffrn_measured_fraction_theta_full 0.993
_diffrn_measured_fraction_theta_max 0.993
_diffrn_measurement_device '\k-geometry diffractometer'
_diffrn_measurement_device_type 'Oxford Diffraction Xcalibur2'
_diffrn_measurement_method 'phi and omega scans'
_diffrn_radiation_monochromator graphite
_diffrn_radiation_probe x-ray
_diffrn_radiation_type MoK\a
_diffrn_radiation_wavelength 0.71073
_diffrn_reflns_av_R_equivalents 0.0633
_diffrn_reflns_av_sigmaI/netI 0.0833
_diffrn_reflns_limit_h_max 13
_diffrn_reflns_limit_h_min -8
_diffrn_reflns_limit_k_max 13
_diffrn_reflns_limit_k_min -13
_diffrn_reflns_limit_l_max 36
_diffrn_reflns_limit_l_min -36
_diffrn_reflns_number 24733
_diffrn_reflns_theta_full 30.06
_diffrn_reflns_theta_max 30.06
_diffrn_reflns_theta_min 2.99
_diffrn_source 'fine-focus sealed tube'
_diffrn_source_current 40
_diffrn_source_voltage 50
_diffrn_standards_decay_% <2%
_diffrn_standards_interval_count 50
_diffrn_standards_number 2
_exptl_absorpt_coefficient_mu 2.205
_exptl_absorpt_correction_T_max 0.871
_exptl_absorpt_correction_T_min 0.579
_exptl_absorpt_correction_type numerical
_exptl_absorpt_process_details 'CrysAlis (Oxford Diffraction)'
_exptl_crystal_colour colorless
_exptl_crystal_density_diffrn 1.703
_exptl_crystal_density_method 'not measured'
_exptl_crystal_description block
_exptl_crystal_F_000 1232
_exptl_crystal_size_max 0.23
_exptl_crystal_size_mid 0.20
_exptl_crystal_size_min 0.08
_refine_diff_density_max 1.177
_refine_diff_density_min -1.521
_refine_diff_density_rms 0.167
_refine_ls_extinction_method none
_refine_ls_goodness_of_fit_ref 1.034
_refine_ls_hydrogen_treatment mixed
_refine_ls_matrix_type full
_refine_ls_number_parameters 613
_refine_ls_number_reflns 13796
_refine_ls_number_restraints 0
_refine_ls_restrained_S_all 1.034
_refine_ls_R_factor_all 0.0830
_refine_ls_R_factor_gt 0.0603
_refine_ls_shift/su_max 0.000
_refine_ls_shift/su_mean 0.000
_refine_ls_structure_factor_coef Fsqd
_refine_ls_weighting_details 'calc w=1/[\s^2^(Fo^2^)+(0.1000P)^2^+0.0000P] where P=(Fo^2^+2Fc^2^)/3'
_refine_ls_weighting_scheme calc
_refine_ls_wR_factor_gt 0.1610
_refine_ls_wR_factor_ref 0.1772
_reflns_number_gt 9949
_reflns_number_total 13796
_reflns_threshold_expression >2sigma(I)
_cod_data_source_file ic048204usi20041220_011211_2.cif
_cod_data_source_block 1
_cod_depositor_comments
;
The following automatic conversions were performed:
'_symmetry_cell_setting' value 'Triclinic' changed to 'triclinic'
according to '/home/saulius/struct/CIF-dictionaries/cif_core.dic'
dictionary named 'cif_core.dic' version 2.4.1 from
2010-06-29.

'_exptl_absorpt_correction_type' value 'Numerical' changed to
'numerical' according to
'/home/saulius/struct/CIF-dictionaries/cif_core.dic' dictionary named
'cif_core.dic' version 2.4.1 from 2010-06-29.

Automatic conversion script
Id: cif_fix_enum 1527 2010-12-29 10:47:43Z saulius 
;
_cod_original_sg_symbol_H-M 'P -1 '
_cod_database_code 4300773

loop_
_symmetry_equiv_pos_as_xyz
'x, y, z'
'-x, -y, -z'

loop_
_atom_site_label
_atom_site_type_symbol
_atom_site_fract_x
_atom_site_fract_y
_atom_site_fract_z
_atom_site_U_iso_or_equiv
_atom_site_adp_type
_atom_site_occupancy
_atom_site_symmetry_multiplicity
_atom_site_calc_flag
_atom_site_refinement_flags
_atom_site_disorder_assembly
_atom_site_disorder_group
Zn1 Zn 0.88794(5) 0.17981(5) 0.010240(19) 0.01422(11) Uani 1 1 d . . .
Zn2 Zn 1.39348(5) 0.32747(5) 0.010243(19) 0.01449(11) Uani 1 1 d . . .
P1 P 0.70065(11) 0.43536(11) 0.05739(4) 0.0141(2) Uani 1 1 d . . .
P2 P 1.20219(11) 0.11349(11) 0.05447(4) 0.0148(2) Uani 1 1 d . . .
O4 O 1.0468(3) 0.1255(3) 0.05801(12) 0.0184(6) Uani 1 1 d . . .
O3 O 0.8016(4) 0.3172(4) 0.05655(13) 0.0260(7) Uani 1 1 d . . .
O5 O 1.2673(4) 0.2489(4) 0.04715(15) 0.0304(8) Uani 1 1 d . . .
N1 N 0.9348(4) 0.2549(4) -0.05122(15) 0.0172(7) Uani 1 1 d . . .
N4 N 1.4542(4) 0.0138(4) -0.11180(14) 0.0162(7) Uani 1 1 d . . .
N3 N 1.4421(4) 0.1994(4) -0.05180(15) 0.0186(7) Uani 1 1 d . . .
C18 C 1.4168(4) 0.0613(4) -0.06493(16) 0.0156(8) Uani 1 1 d . . .
H18A H 1.3783 0.0049 -0.0443 0.019 Uiso 1 1 calc R . .
C1 C 0.7764(5) 0.4883(4) -0.17605(17) 0.0161(8) Uani 1 1 d . . .
C12 C 1.2939(5) -0.1199(4) -0.23165(18) 0.0183(8) Uani 1 1 d . . .
H12A H 1.3807 -0.1040 -0.2425 0.022 Uiso 1 1 calc R . .
N2 N 0.9397(4) 0.3909(4) -0.10927(14) 0.0161(7) Uani 1 1 d . . .
C8 C 0.9065(4) 0.3820(4) -0.06232(17) 0.0165(8) Uani 1 1 d . . .
H8A H 0.8685 0.4554 -0.0403 0.020 Uiso 1 1 calc R . .
C6 C 0.6486(5) 0.5210(4) -0.15883(17) 0.0183(8) Uani 1 1 d . . .
H6A H 0.6489 0.5569 -0.1227 0.022 Uiso 1 1 calc R . .
C17 C 1.4302(4) -0.1324(4) -0.14112(17) 0.0168(8) Uani 1 1 d . . .
H17A H 1.4245 -0.1972 -0.1163 0.020 Uiso 1 1 calc R . .
H17B H 1.5101 -0.1597 -0.1595 0.020 Uiso 1 1 calc R . .
C13 C 1.1670(5) -0.1197(5) -0.26625(18) 0.0211(9) Uani 1 1 d . . .
H13A H 1.1673 -0.1043 -0.3010 0.025 Uiso 1 1 calc R . .
C14 C 1.0395(5) -0.1417(5) -0.25042(19) 0.0218(9) Uani 1 1 d . . .
H14A H 0.9528 -0.1389 -0.2739 0.026 Uiso 1 1 calc R . .
C11 C 1.2934(4) -0.1435(4) -0.18092(17) 0.0168(8) Uani 1 1 d . . .
C2 C 0.7734(5) 0.4341(4) -0.22860(18) 0.0187(8) Uani 1 1 d . . .
H2A H 0.8592 0.4110 -0.2408 0.022 Uiso 1 1 calc R . .
C20 C 1.5049(5) 0.1260(5) -0.12922(18) 0.0198(8) Uani 1 1 d . . .
H20A H 1.5380 0.1239 -0.1614 0.024 Uiso 1 1 calc R . .
C19 C 1.4986(5) 0.2401(5) -0.09179(19) 0.0215(9) Uani 1 1 d . . .
H19A H 1.5282 0.3330 -0.0929 0.026 Uiso 1 1 calc R . .
C16 C 1.1666(5) -0.1681(5) -0.16505(18) 0.0210(9) Uani 1 1 d . . .
H16A H 1.1666 -0.1848 -0.1305 0.025 Uiso 1 1 calc R . .
C4 C 0.5206(5) 0.4464(5) -0.24675(19) 0.0235(9) Uani 1 1 d . . .
H4A H 0.4338 0.4318 -0.2709 0.028 Uiso 1 1 calc R . .
C7 C 0.9133(5) 0.5108(4) -0.13655(18) 0.0184(8) Uani 1 1 d . . .
H7A H 0.9926 0.5236 -0.1549 0.022 Uiso 1 1 calc R . .
H7B H 0.9084 0.5973 -0.1104 0.022 Uiso 1 1 calc R . .
C15 C 1.0397(5) -0.1681(5) -0.19982(19) 0.0234(9) Uani 1 1 d . . .
H15A H 0.9531 -0.1861 -0.1892 0.028 Uiso 1 1 calc R . .
C3 C 0.6459(5) 0.4131(5) -0.26379(18) 0.0217(9) Uani 1 1 d . . .
H3A H 0.6452 0.3756 -0.2998 0.026 Uiso 1 1 calc R . .
C5 C 0.5215(5) 0.5013(5) -0.19410(19) 0.0239(9) Uani 1 1 d . . .
H5A H 0.4354 0.5254 -0.1822 0.029 Uiso 1 1 calc R . .
C9 C 0.9878(5) 0.1802(5) -0.09281(19) 0.0222(9) Uani 1 1 d . . .
H9A H 1.0173 0.0860 -0.0958 0.027 Uiso 1 1 calc R . .
C10 C 0.9908(5) 0.2637(5) -0.12881(19) 0.0232(10) Uani 1 1 d . . .
H10A H 1.0222 0.2390 -0.1615 0.028 Uiso 1 1 calc R . .
Zn4 Zn 0.17004(5) 0.88177(5) 0.490549(19) 0.01370(11) Uani 1 1 d . . .
Zn3 Zn 0.68585(5) 0.61838(5) 0.513131(19) 0.01349(11) Uani 1 1 d . . .
P3 P 0.05934(11) 1.14734(11) 0.44331(4) 0.0135(2) Uani 1 1 d . . .
P4 P 0.38230(11) 0.64762(11) 0.44460(4) 0.0135(2) Uani 1 1 d . . .
O9 O 0.0701(3) 0.9898(3) 0.44053(12) 0.0175(6) Uani 1 1 d . . .
O11 O 0.4976(3) 0.6856(3) 0.49223(13) 0.0208(6) Uani 1 1 d . . .
O10 O 0.2638(3) 0.7493(4) 0.44513(13) 0.0234(7) Uani 1 1 d . . .
N5 N 0.7550(4) 0.5152(4) 0.45064(15) 0.0172(7) Uani 1 1 d . . .
N8 N 0.5012(4) 1.0552(4) 0.60769(14) 0.0144(7) Uani 1 1 d . . .
C31 C 0.6624(4) 0.9624(4) 0.67512(16) 0.0145(7) Uani 1 1 d . . .
N7 N 0.3044(4) 0.9917(4) 0.55033(15) 0.0182(7) Uani 1 1 d . . .
N6 N 0.8798(4) 0.4563(4) 0.38792(15) 0.0165(7) Uani 1 1 d . . .
C27 C 0.9935(4) 0.4598(5) 0.35713(17) 0.0167(8) Uani 1 1 d . . .
H27A H 1.0021 0.3654 0.3363 0.020 Uiso 1 1 calc R . .
H27B H 1.0846 0.4865 0.3812 0.020 Uiso 1 1 calc R . .
C38 C 0.4434(4) 0.9752(4) 0.56098(16) 0.0153(8) Uani 1 1 d . . .
H38A H 0.4950 0.9154 0.5388 0.018 Uiso 1 1 calc R . .
C28 C 0.8782(4) 0.5317(4) 0.43524(16) 0.0154(8) Uani 1 1 d . . .
H28A H 0.9550 0.5900 0.4556 0.019 Uiso 1 1 calc R . .
C36 C 0.6865(5) 1.0199(5) 0.72858(17) 0.0190(8) Uani 1 1 d . . .
H36A H 0.6974 1.1187 0.7399 0.023 Uiso 1 1 calc R . .
C37 C 0.6488(4) 1.0544(4) 0.63371(17) 0.0168(8) Uani 1 1 d . . .
H37A H 0.6824 1.1513 0.6503 0.020 Uiso 1 1 calc R . .
H37B H 0.7082 1.0186 0.6074 0.020 Uiso 1 1 calc R . .
C21 C 0.9607(4) 0.5652(5) 0.32063(17) 0.0169(8) Uani 1 1 d . . .
C40 C 0.2725(5) 1.0860(5) 0.59192(18) 0.0192(8) Uani 1 1 d . . .
H40A H 0.1809 1.1190 0.5952 0.023 Uiso 1 1 calc R . .
C22 C 1.0086(5) 0.7044(5) 0.33786(17) 0.0191(8) Uani 1 1 d . . .
H22A H 1.0667 0.7315 0.3714 0.023 Uiso 1 1 calc R . .
C33 C 0.6556(5) 0.7306(5) 0.69594(19) 0.0239(9) Uani 1 1 d . . .
H33A H 0.6455 0.6317 0.6847 0.029 Uiso 1 1 calc R . .
C32 C 0.6486(5) 0.8176(5) 0.65928(18) 0.0204(9) Uani 1 1 d . . .
H32A H 0.6341 0.7781 0.6229 0.024 Uiso 1 1 calc R . .
C23 C 0.9715(5) 0.8036(5) 0.30601(19) 0.0226(9) Uani 1 1 d . . .
H23A H 1.0042 0.8984 0.3179 0.027 Uiso 1 1 calc R . .
C26 C 0.8774(5) 0.5261(5) 0.27089(18) 0.0209(9) Uani 1 1 d . . .
H26A H 0.8452 0.4312 0.2588 0.025 Uiso 1 1 calc R . .
C35 C 0.6944(5) 0.9318(5) 0.76525(18) 0.0194(8) Uani 1 1 d . . .
H35A H 0.7115 0.9708 0.8017 0.023 Uiso 1 1 calc R . .
C29 C 0.6753(5) 0.4216(5) 0.40983(19) 0.0215(9) Uani 1 1 d . . .
H29A H 0.5822 0.3879 0.4094 0.026 Uiso 1 1 calc R . .
C39 C 0.3931(5) 1.1253(5) 0.62797(18) 0.0191(8) Uani 1 1 d . . .
H39A H 0.4008 1.1885 0.6605 0.023 Uiso 1 1 calc R . .
C34 C 0.6775(5) 0.7876(5) 0.74924(19) 0.0217(9) Uani 1 1 d . . .
H34A H 0.6809 0.7281 0.7745 0.026 Uiso 1 1 calc R . .
C25 C 0.8415(5) 0.6252(5) 0.23906(17) 0.0196(8) Uani 1 1 d . . .
H25A H 0.7859 0.5976 0.2050 0.024 Uiso 1 1 calc R . .
C24 C 0.8865(5) 0.7646(5) 0.25678(19) 0.0227(9) Uani 1 1 d . . .
H24A H 0.8595 0.8329 0.2354 0.027 Uiso 1 1 calc R . .
C30 C 0.7501(5) 0.3857(5) 0.37077(18) 0.0209(9) Uani 1 1 d . . .
H30A H 0.7198 0.3244 0.3381 0.025 Uiso 1 1 calc R . .
O1 O 0.5555(3) 0.3931(4) 0.06489(13) 0.0237(7) Uani 1 1 d . . .
O2 O 0.6977(4) 0.5088(4) 0.01094(14) 0.0266(7) Uani 1 1 d . . .
O6 O 1.2341(3) -0.0121(3) 0.01541(13) 0.0210(6) Uani 1 1 d . . .
O7 O -0.0289(3) 1.2156(3) 0.48268(13) 0.0189(6) Uani 1 1 d . . .
O8 O 0.2026(4) 1.2189(4) 0.44952(14) 0.0270(8) Uani 1 1 d . . .
O12 O 0.3301(3) 0.4955(3) 0.43463(13) 0.0207(6) Uani 1 1 d . . .
H4 H 0.4354 0.6698 0.4107 0.025 Uiso 1 1 d R . .
H1 H 0.7423 0.5346 0.0959 0.025 Uiso 1 1 d R . .
H2 H 1.2575 0.0886 0.0892 0.025 Uiso 1 1 d R . .
H3 H -0.0309 1.1672 0.3937 0.025 Uiso 1 1 d R . .

loop_
_atom_site_aniso_label
_atom_site_aniso_U_11
_atom_site_aniso_U_22
_atom_site_aniso_U_33
_atom_site_aniso_U_23
_atom_site_aniso_U_13
_atom_site_aniso_U_12
Zn1 0.0135(2) 0.0127(2) 0.0184(2) 0.00486(17) 0.00593(18) 0.00295(17)
Zn2 0.0146(2) 0.0116(2) 0.0180(2) 0.00150(17) 0.00615(18) 0.00158(17)
P1 0.0123(5) 0.0129(5) 0.0163(5) 0.0012(4) 0.0022(4) 0.0040(4)
P2 0.0121(5) 0.0153(5) 0.0173(5) 0.0033(4) 0.0027(4) -0.0011(4)
O4 0.0153(14) 0.0193(15) 0.0234(15) 0.0083(12) 0.0066(12) 0.0058(12)
O3 0.0318(19) 0.0275(17) 0.0220(16) 0.0073(13) 0.0101(14) 0.0201(15)
O5 0.038(2) 0.0218(17) 0.0316(19) -0.0054(14) 0.0188(16) -0.0150(15)
N1 0.0147(17) 0.0191(17) 0.0203(17) 0.0089(14) 0.0049(14) 0.0043(14)
N4 0.0174(17) 0.0126(16) 0.0184(17) 0.0006(13) 0.0049(14) 0.0029(13)
N3 0.0172(17) 0.0145(16) 0.0234(19) -0.0018(14) 0.0065(14) 0.0024(14)
C18 0.0147(19) 0.0150(18) 0.0176(19) 0.0026(15) 0.0049(15) -0.0016(15)
C1 0.0178(19) 0.0093(17) 0.024(2) 0.0066(15) 0.0066(16) 0.0019(14)
C12 0.0169(19) 0.0135(18) 0.024(2) 0.0018(16) 0.0047(16) 0.0042(15)
N2 0.0184(17) 0.0112(15) 0.0202(17) 0.0034(13) 0.0072(14) 0.0031(13)
C8 0.0132(18) 0.0178(19) 0.0190(19) 0.0025(16) 0.0048(15) 0.0010(15)
C6 0.018(2) 0.0175(19) 0.020(2) 0.0015(16) 0.0054(16) -0.0021(16)
C17 0.0160(19) 0.0151(18) 0.0168(19) 0.0003(15) -0.0012(15) 0.0018(15)
C13 0.023(2) 0.019(2) 0.020(2) 0.0013(16) 0.0034(17) 0.0035(17)
C14 0.018(2) 0.020(2) 0.027(2) 0.0049(18) 0.0007(17) 0.0070(17)
C11 0.0157(19) 0.0122(18) 0.021(2) 0.0006(15) 0.0029(16) 0.0018(15)
C2 0.021(2) 0.0143(19) 0.022(2) 0.0044(16) 0.0074(17) 0.0061(16)
C20 0.023(2) 0.019(2) 0.019(2) 0.0035(16) 0.0098(17) 0.0036(17)
C19 0.025(2) 0.016(2) 0.026(2) 0.0033(17) 0.0096(18) -0.0008(17)
C16 0.022(2) 0.021(2) 0.020(2) 0.0048(17) 0.0008(17) 0.0033(17)
C4 0.021(2) 0.018(2) 0.027(2) -0.0001(18) -0.0035(18) -0.0031(17)
C7 0.023(2) 0.0135(18) 0.022(2) 0.0084(16) 0.0055(17) 0.0008(16)
C15 0.019(2) 0.026(2) 0.026(2) 0.0057(18) 0.0050(18) 0.0021(18)
C3 0.029(2) 0.018(2) 0.017(2) 0.0005(16) 0.0020(17) 0.0050(18)
C5 0.016(2) 0.026(2) 0.028(2) 0.0004(19) 0.0054(18) -0.0006(17)
C9 0.028(2) 0.0136(19) 0.030(2) 0.0070(17) 0.0155(19) 0.0064(17)
C10 0.034(3) 0.019(2) 0.024(2) 0.0100(17) 0.0162(19) 0.0099(19)
Zn4 0.0104(2) 0.0115(2) 0.0184(2) 0.00124(17) 0.00181(17) 0.00083(17)
Zn3 0.0114(2) 0.0116(2) 0.0175(2) 0.00111(17) 0.00419(17) 0.00101(17)
P3 0.0132(5) 0.0101(4) 0.0171(5) 0.0027(4) 0.0022(4) -0.0005(4)
P4 0.0124(5) 0.0126(5) 0.0167(5) 0.0037(4) 0.0045(4) 0.0045(4)
O9 0.0157(14) 0.0117(13) 0.0235(15) 0.0005(11) 0.0019(12) 0.0035(11)
O11 0.0138(14) 0.0194(15) 0.0265(16) 0.0010(12) -0.0005(12) 0.0068(12)
O10 0.0211(16) 0.0252(16) 0.0221(16) 0.0000(13) 0.0033(13) 0.0131(13)
N5 0.0154(17) 0.0139(16) 0.0236(18) 0.0006(14) 0.0101(14) 0.0008(13)
N8 0.0130(16) 0.0130(15) 0.0173(16) 0.0014(13) 0.0043(13) 0.0003(13)
C31 0.0107(17) 0.0156(18) 0.0184(19) 0.0056(15) 0.0029(14) 0.0029(14)
N7 0.0151(17) 0.0152(16) 0.0223(18) 0.0004(14) 0.0011(14) -0.0019(13)
N6 0.0146(16) 0.0139(16) 0.0211(17) 0.0025(13) 0.0045(14) 0.0025(13)
C27 0.0140(18) 0.0189(19) 0.0183(19) 0.0022(16) 0.0068(15) 0.0009(15)
C38 0.0143(18) 0.0158(18) 0.0159(18) 0.0012(15) 0.0043(15) -0.0009(15)
C28 0.0135(18) 0.0138(18) 0.0179(19) 0.0003(15) 0.0025(15) -0.0013(15)
C36 0.018(2) 0.019(2) 0.020(2) 0.0009(16) 0.0036(16) 0.0047(16)
C37 0.0158(19) 0.0150(18) 0.0191(19) 0.0051(15) -0.0003(15) -0.0026(15)
C21 0.0128(18) 0.020(2) 0.0191(19) 0.0025(16) 0.0072(15) 0.0029(15)
C40 0.0129(19) 0.021(2) 0.022(2) -0.0027(16) 0.0029(16) 0.0019(16)
C22 0.019(2) 0.021(2) 0.0167(19) -0.0003(16) 0.0030(16) -0.0023(16)
C33 0.027(2) 0.018(2) 0.027(2) 0.0063(18) 0.0029(19) -0.0016(18)
C32 0.023(2) 0.017(2) 0.021(2) 0.0035(16) 0.0034(17) -0.0044(17)
C23 0.024(2) 0.019(2) 0.024(2) 0.0009(17) 0.0061(18) 0.0000(17)
C26 0.018(2) 0.022(2) 0.021(2) 0.0015(17) 0.0026(17) -0.0031(17)
C35 0.021(2) 0.019(2) 0.019(2) 0.0039(16) 0.0051(16) 0.0078(17)
C29 0.018(2) 0.017(2) 0.028(2) -0.0024(17) 0.0064(17) -0.0030(16)
C39 0.0144(19) 0.019(2) 0.021(2) -0.0062(16) 0.0035(16) 0.0022(16)
C34 0.018(2) 0.022(2) 0.027(2) 0.0125(18) 0.0035(17) 0.0049(17)
C25 0.016(2) 0.027(2) 0.0154(19) 0.0046(17) 0.0029(15) 0.0031(17)
C24 0.023(2) 0.022(2) 0.025(2) 0.0049(18) 0.0078(18) 0.0048(18)
C30 0.015(2) 0.023(2) 0.023(2) -0.0036(17) 0.0035(16) -0.0062(17)
O1 0.0144(15) 0.0330(18) 0.0220(16) -0.0008(14) 0.0050(12) -0.0036(13)
O2 0.0314(19) 0.0233(17) 0.0309(18) 0.0115(14) 0.0143(15) 0.0129(14)
O6 0.0180(15) 0.0160(15) 0.0306(17) 0.0032(13) 0.0097(13) -0.0006(12)
O7 0.0165(15) 0.0143(14) 0.0260(16) 0.0007(12) 0.0074(12) -0.0014(11)
O8 0.0221(17) 0.0251(17) 0.0323(18) -0.0082(14) 0.0141(14) -0.0135(14)
O12 0.0248(17) 0.0132(14) 0.0254(16) 0.0039(12) 0.0077(13) -0.0023(12)

loop_
_atom_type_symbol
_atom_type_description
_atom_type_scat_dispersion_real
_atom_type_scat_dispersion_imag
_atom_type_scat_source
C C 0.0033 0.0016 'International Tables Vol C Tables 4.2.6.8 and 6.1.1.4'
H H 0.0000 0.0000 'International Tables Vol C Tables 4.2.6.8 and 6.1.1.4'
N N 0.0061 0.0033 'International Tables Vol C Tables 4.2.6.8 and 6.1.1.4'
O O 0.0106 0.0060 'International Tables Vol C Tables 4.2.6.8 and 6.1.1.4'
P P 0.1023 0.0942 'International Tables Vol C Tables 4.2.6.8 and 6.1.1.4'
Zn Zn 0.2839 1.4301 'International Tables Vol C Tables 4.2.6.8 and 6.1.1.4'

loop_
_geom_angle_atom_site_label_1
_geom_angle_atom_site_label_2
_geom_angle_atom_site_label_3
_geom_angle
_geom_angle_site_symmetry_1
_geom_angle_site_symmetry_3
_geom_angle_publ_flag
O3 Zn1 O4 101.96(14) . . ?
O3 Zn1 O6 110.89(15) . 2_755 ?
O4 Zn1 O6 106.05(13) . 2_755 ?
O3 Zn1 N1 112.47(15) . . ?
O4 Zn1 N1 116.00(14) . . ?
O6 Zn1 N1 109.14(15) 2_755 . ?
O5 Zn2 O2 105.62(16) . 2_765 ?
O5 Zn2 O1 103.31(15) . 1_655 ?
O2 Zn2 O1 107.50(16) 2_765 1_655 ?
O5 Zn2 N3 115.47(15) . . ?
O2 Zn2 N3 110.40(15) 2_765 . ?
O1 Zn2 N3 113.86(15) 1_655 . ?
O3 P1 O1 113.2(2) . . ?
O3 P1 O2 112.07(19) . . ?
O1 P1 O2 113.3(2) . . ?
O3 P1 H1 111.3 . . ?
O1 P1 H1 104.4 . . ?
O2 P1 H1 101.7 . . ?
O5 P2 O6 112.75(19) . . ?
O5 P2 O4 112.5(2) . . ?
O6 P2 O4 113.93(18) . . ?
O5 P2 H2 107.1 . . ?
O6 P2 H2 100.1 . . ?
O4 P2 H2 109.4 . . ?
P2 O4 Zn1 131.42(19) . . ?
P1 O3 Zn1 143.1(2) . . ?
P2 O5 Zn2 144.1(2) . . ?
C8 N1 C9 107.0(4) . . ?
C8 N1 Zn1 126.3(3) . . ?
C9 N1 Zn1 126.3(3) . . ?
C18 N4 C20 108.1(4) . . ?
C18 N4 C17 124.9(4) . . ?
C20 N4 C17 126.8(4) . . ?
C18 N3 C19 106.9(4) . . ?
C18 N3 Zn2 127.2(3) . . ?
C19 N3 Zn2 125.7(3) . . ?
N3 C18 N4 109.6(4) . . ?
N3 C18 H18A 125.2 . . ?
N4 C18 H18A 125.2 . . ?
C2 C1 C6 118.8(4) . . ?
C2 C1 C7 122.0(4) . . ?
C6 C1 C7 119.3(4) . . ?
C13 C12 C11 119.8(4) . . ?
C13 C12 H12A 120.1 . . ?
C11 C12 H12A 120.1 . . ?
C8 N2 C10 107.5(3) . . ?
C8 N2 C7 125.7(4) . . ?
C10 N2 C7 126.5(4) . . ?
N1 C8 N2 109.9(4) . . ?
N1 C8 H8A 125.0 . . ?
N2 C8 H8A 125.0 . . ?
C5 C6 C1 120.6(4) . . ?
C5 C6 H6A 119.7 . . ?
C1 C6 H6A 119.7 . . ?
N4 C17 C11 109.7(3) . . ?
N4 C17 H17A 109.7 . . ?
C11 C17 H17A 109.7 . . ?
N4 C17 H17B 109.7 . . ?
C11 C17 H17B 109.7 . . ?
H17A C17 H17B 108.2 . . ?
C12 C13 C14 120.4(4) . . ?
C12 C13 H13A 119.8 . . ?
C14 C13 H13A 119.8 . . ?
C13 C14 C15 119.6(4) . . ?
C13 C14 H14A 120.2 . . ?
C15 C14 H14A 120.2 . . ?
C16 C11 C12 120.2(4) . . ?
C16 C11 C17 119.2(4) . . ?
C12 C11 C17 120.5(4) . . ?
C1 C2 C3 120.6(4) . . ?
C1 C2 H2A 119.7 . . ?
C3 C2 H2A 119.7 . . ?
C19 C20 N4 106.7(4) . . ?
C19 C20 H20A 126.6 . . ?
N4 C20 H20A 126.6 . . ?
C20 C19 N3 108.7(4) . . ?
C20 C19 H19A 125.6 . . ?
N3 C19 H19A 125.6 . . ?
C15 C16 C11 119.9(4) . . ?
C15 C16 H16A 120.0 . . ?
C11 C16 H16A 120.0 . . ?
C3 C4 C5 119.8(4) . . ?
C3 C4 H4A 120.1 . . ?
C5 C4 H4A 120.1 . . ?
N2 C7 C1 111.1(3) . . ?
N2 C7 H7A 109.4 . . ?
C1 C7 H7A 109.4 . . ?
N2 C7 H7B 109.4 . . ?
C1 C7 H7B 109.4 . . ?
H7A C7 H7B 108.0 . . ?
C16 C15 C14 120.1(4) . . ?
C16 C15 H15A 120.0 . . ?
C14 C15 H15A 120.0 . . ?
C4 C3 C2 120.4(4) . . ?
C4 C3 H3A 119.8 . . ?
C2 C3 H3A 119.8 . . ?
C4 C5 C6 119.8(4) . . ?
C4 C5 H5A 120.1 . . ?
C6 C5 H5A 120.1 . . ?
C10 C9 N1 108.4(4) . . ?
C10 C9 H9A 125.8 . . ?
N1 C9 H9A 125.8 . . ?
C9 C10 N2 107.1(4) . . ?
C9 C10 H10A 126.4 . . ?
N2 C10 H10A 126.4 . . ?
O10 Zn4 O9 101.02(14) . . ?
O10 Zn4 O7 110.07(14) . 2_576 ?
O9 Zn4 O7 107.61(13) . 2_576 ?
O10 Zn4 N7 112.44(15) . . ?
O9 Zn4 N7 115.59(14) . . ?
O7 Zn4 N7 109.70(15) 2_576 . ?
O8 Zn3 O12 105.33(15) 2_676 2_666 ?
O8 Zn3 O11 105.51(15) 2_676 . ?
O12 Zn3 O11 106.08(14) 2_666 . ?
O8 Zn3 N5 115.56(15) 2_676 . ?
O12 Zn3 N5 113.57(14) 2_666 . ?
O11 Zn3 N5 110.05(15) . . ?
O8 P3 O7 113.59(19) . . ?
O8 P3 O9 111.9(2) . . ?
O7 P3 O9 113.40(18) . . ?
O8 P3 H3 110.4 . . ?
O7 P3 H3 100.3 . . ?
O9 P3 H3 106.3 . . ?
O10 P4 O11 112.16(19) . . ?
O10 P4 O12 112.7(2) . . ?
O11 P4 O12 113.58(18) . . ?
O10 P4 H4 103.6 . . ?
O11 P4 H4 103.2 . . ?
O12 P4 H4 110.7 . . ?
P3 O9 Zn4 130.81(19) . . ?
P4 O11 Zn3 134.5(2) . . ?
P4 O10 Zn4 143.6(2) . . ?
C28 N5 C29 105.2(4) . . ?
C28 N5 Zn3 128.7(3) . . ?
C29 N5 Zn3 125.6(3) . . ?
C38 N8 C39 107.3(4) . . ?
C38 N8 C37 125.6(4) . . ?
C39 N8 C37 126.9(4) . . ?
C32 C31 C36 119.5(4) . . ?
C32 C31 C37 119.1(4) . . ?
C36 C31 C37 121.4(4) . . ?
C38 N7 C40 106.2(4) . . ?
C38 N7 Zn4 125.9(3) . . ?
C40 N7 Zn4 127.5(3) . . ?
C28 N6 C30 107.7(4) . . ?
C28 N6 C27 125.7(4) . . ?
C30 N6 C27 126.3(4) . . ?
N6 C27 C21 109.7(3) . . ?
N6 C27 H27A 109.7 . . ?
C21 C27 H27A 109.7 . . ?
N6 C27 H27B 109.7 . . ?
C21 C27 H27B 109.7 . . ?
H27A C27 H27B 108.2 . . ?
N7 C38 N8 110.8(4) . . ?
N7 C38 H38A 124.6 . . ?
N8 C38 H38A 124.6 . . ?
N6 C28 N5 111.4(4) . . ?
N6 C28 H28A 124.3 . . ?
N5 C28 H28A 124.3 . . ?
C35 C36 C31 119.6(4) . . ?
C35 C36 H36A 120.2 . . ?
C31 C36 H36A 120.2 . . ?
N8 C37 C31 110.1(3) . . ?
N8 C37 H37A 109.6 . . ?
C31 C37 H37A 109.6 . . ?
N8 C37 H37B 109.6 . . ?
C31 C37 H37B 109.6 . . ?
H37A C37 H37B 108.2 . . ?
C22 C21 C26 119.4(4) . . ?
C22 C21 C27 119.7(4) . . ?
C26 C21 C27 120.8(4) . . ?
C39 C40 N7 109.4(4) . . ?
C39 C40 H40A 125.3 . . ?
N7 C40 H40A 125.3 . . ?
C23 C22 C21 120.1(4) . . ?
C23 C22 H22A 119.9 . . ?
C21 C22 H22A 119.9 . . ?
C32 C33 C34 120.0(4) . . ?
C32 C33 H33A 120.0 . . ?
C34 C33 H33A 120.0 . . ?
C33 C32 C31 120.6(4) . . ?
C33 C32 H32A 119.7 . . ?
C31 C32 H32A 119.7 . . ?
C22 C23 C24 120.3(4) . . ?
C22 C23 H23A 119.9 . . ?
C24 C23 H23A 119.9 . . ?
C25 C26 C21 120.3(4) . . ?
C25 C26 H26A 119.8 . . ?
C21 C26 H26A 119.8 . . ?
C34 C35 C36 120.7(4) . . ?
C34 C35 H35A 119.6 . . ?
C36 C35 H35A 119.6 . . ?
C30 C29 N5 109.6(4) . . ?
C30 C29 H29A 125.2 . . ?
N5 C29 H29A 125.2 . . ?
C40 C39 N8 106.4(4) . . ?
C40 C39 H39A 126.8 . . ?
N8 C39 H39A 126.8 . . ?
C35 C34 C33 119.5(4) . . ?
C35 C34 H34A 120.2 . . ?
C33 C34 H34A 120.2 . . ?
C26 C25 C24 120.2(4) . . ?
C26 C25 H25A 119.9 . . ?
C24 C25 H25A 119.9 . . ?
C25 C24 C23 119.7(4) . . ?
C25 C24 H24A 120.2 . . ?
C23 C24 H24A 120.2 . . ?
C29 C30 N6 106.1(4) . . ?
C29 C30 H30A 126.9 . . ?
N6 C30 H30A 126.9 . . ?
P1 O1 Zn2 127.1(2) . 1_455 ?
P1 O2 Zn2 134.6(2) . 2_765 ?
P2 O6 Zn1 124.85(19) . 2_755 ?
P3 O7 Zn4 125.16(18) . 2_576 ?
P3 O8 Zn3 142.3(2) . 2_676 ?
P4 O12 Zn3 127.0(2) . 2_666 ?

loop_
_geom_bond_atom_site_label_1
_geom_bond_atom_site_label_2
_geom_bond_distance
_geom_bond_site_symmetry_2
_geom_bond_publ_flag
Zn1 O3 1.929(3) . ?
Zn1 O4 1.936(3) . ?
Zn1 O6 1.949(3) 2_755 ?
Zn1 N1 2.002(4) . ?
Zn2 O5 1.914(3) . ?
Zn2 O2 1.934(3) 2_765 ?
Zn2 O1 1.944(3) 1_655 ?
Zn2 N3 1.990(4) . ?
P1 O3 1.502(3) . ?
P1 O1 1.509(3) . ?
P1 O2 1.514(3) . ?
P1 H1 1.2711 . ?
P2 O5 1.510(3) . ?
P2 O6 1.514(3) . ?
P2 O4 1.517(3) . ?
P2 H2 1.0391 . ?
N1 C8 1.332(5) . ?
N1 C9 1.375(6) . ?
N4 C18 1.345(5) . ?
N4 C20 1.372(6) . ?
N4 C17 1.483(5) . ?
N3 C18 1.331(5) . ?
N3 C19 1.378(6) . ?
C18 H18A 0.9500 . ?
C1 C2 1.381(6) . ?
C1 C6 1.400(6) . ?
C1 C7 1.515(6) . ?
C12 C13 1.388(6) . ?
C12 C11 1.392(6) . ?
C12 H12A 0.9500 . ?
N2 C8 1.344(5) . ?
N2 C10 1.374(5) . ?
N2 C7 1.470(5) . ?
C8 H8A 0.9500 . ?
C6 C5 1.388(6) . ?
C6 H6A 0.9500 . ?
C17 C11 1.520(6) . ?
C17 H17A 0.9900 . ?
C17 H17B 0.9900 . ?
C13 C14 1.390(7) . ?
C13 H13A 0.9500 . ?
C14 C15 1.397(7) . ?
C14 H14A 0.9500 . ?
C11 C16 1.390(6) . ?
C2 C3 1.391(7) . ?
C2 H2A 0.9500 . ?
C20 C19 1.351(6) . ?
C20 H20A 0.9500 . ?
C19 H19A 0.9500 . ?
C16 C15 1.389(6) . ?
C16 H16A 0.9500 . ?
C4 C3 1.377(7) . ?
C4 C5 1.388(7) . ?
C4 H4A 0.9500 . ?
C7 H7A 0.9900 . ?
C7 H7B 0.9900 . ?
C15 H15A 0.9500 . ?
C3 H3A 0.9500 . ?
C5 H5A 0.9500 . ?
C9 C10 1.353(6) . ?
C9 H9A 0.9500 . ?
C10 H10A 0.9500 . ?
Zn4 O10 1.928(3) . ?
Zn4 O9 1.947(3) . ?
Zn4 O7 1.948(3) 2_576 ?
Zn4 N7 1.989(4) . ?
Zn3 O8 1.916(3) 2_676 ?
Zn3 O12 1.932(3) 2_666 ?
Zn3 O11 1.946(3) . ?
Zn3 N5 1.984(4) . ?
P3 O8 1.511(3) . ?
P3 O7 1.514(3) . ?
P3 O9 1.519(3) . ?
P3 H3 1.4772 . ?
P4 O10 1.508(3) . ?
P4 O11 1.509(3) . ?
P4 O12 1.519(3) . ?
P4 H4 1.1524 . ?
N5 C28 1.336(5) . ?
N5 C29 1.386(6) . ?
N8 C38 1.354(5) . ?
N8 C39 1.376(5) . ?
N8 C37 1.464(5) . ?
C31 C32 1.389(6) . ?
C31 C36 1.393(6) . ?
C31 C37 1.513(6) . ?
N7 C38 1.333(5) . ?
N7 C40 1.373(6) . ?
N6 C28 1.327(5) . ?
N6 C30 1.385(5) . ?
N6 C27 1.473(5) . ?
C27 C21 1.517(6) . ?
C27 H27A 0.9900 . ?
C27 H27B 0.9900 . ?
C38 H38A 0.9500 . ?
C28 H28A 0.9500 . ?
C36 C35 1.389(6) . ?
C36 H36A 0.9500 . ?
C37 H37A 0.9900 . ?
C37 H37B 0.9900 . ?
C21 C22 1.393(6) . ?
C21 C26 1.395(6) . ?
C40 C39 1.369(6) . ?
C40 H40A 0.9500 . ?
C22 C23 1.390(6) . ?
C22 H22A 0.9500 . ?
C33 C32 1.381(6) . ?
C33 C34 1.389(7) . ?
C33 H33A 0.9500 . ?
C32 H32A 0.9500 . ?
C23 C24 1.391(7) . ?
C23 H23A 0.9500 . ?
C26 C25 1.387(6) . ?
C26 H26A 0.9500 . ?
C35 C34 1.385(6) . ?
C35 H35A 0.9500 . ?
C29 C30 1.350(6) . ?
C29 H29A 0.9500 . ?
C39 H39A 0.9500 . ?
C34 H34A 0.9500 . ?
C25 C24 1.390(7) . ?
C25 H25A 0.9500 . ?
C24 H24A 0.9500 . ?
C30 H30A 0.9500 . ?
O1 Zn2 1.944(3) 1_455 ?
O2 Zn2 1.934(3) 2_765 ?
O6 Zn1 1.949(3) 2_755 ?
O7 Zn4 1.948(3) 2_576 ?
O8 Zn3 1.916(3) 2_676 ?
O12 Zn3 1.932(3) 2_666 ?

loop_
_geom_torsion_atom_site_label_1
_geom_torsion_atom_site_label_2
_geom_torsion_atom_site_label_3
_geom_torsion_atom_site_label_4
_geom_torsion
_geom_torsion_site_symmetry_1
_geom_torsion_site_symmetry_2
_geom_torsion_site_symmetry_3
_geom_torsion_site_symmetry_4
_geom_torsion_publ_flag
O5 P2 O4 Zn1 56.6(3) . . . . ?
O6 P2 O4 Zn1 -73.3(3) . . . . ?
O3 Zn1 O4 P2 -130.6(3) . . . . ?
O6 Zn1 O4 P2 113.3(3) 2_755 . . . ?
N1 Zn1 O4 P2 -8.0(3) . . . . ?
O1 P1 O3 Zn1 101.0(4) . . . . ?
O2 P1 O3 Zn1 -28.6(5) . . . . ?
O4 Zn1 O3 P1 162.1(4) . . . . ?
O6 Zn1 O3 P1 -85.3(4) 2_755 . . . ?
N1 Zn1 O3 P1 37.2(5) . . . . ?
O6 P2 O5 Zn2 -8.1(5) . . . . ?
O4 P2 O5 Zn2 -138.6(4) . . . . ?
O2 Zn2 O5 P2 137.5(4) 2_765 . . . ?
O1 Zn2 O5 P2 -109.7(5) 1_655 . . . ?
N3 Zn2 O5 P2 15.3(5) . . . . ?
O3 Zn1 N1 C8 -2.9(4) . . . . ?
O4 Zn1 N1 C8 -119.7(4) . . . . ?
O6 Zn1 N1 C8 120.6(4) 2_755 . . . ?
O3 Zn1 N1 C9 -175.2(4) . . . . ?
O4 Zn1 N1 C9 68.0(4) . . . . ?
O6 Zn1 N1 C9 -51.7(4) 2_755 . . . ?
O5 Zn2 N3 C18 -12.3(4) . . . . ?
O2 Zn2 N3 C18 -132.0(4) 2_765 . . . ?
O1 Zn2 N3 C18 107.0(4) 1_655 . . . ?
O5 Zn2 N3 C19 162.0(4) . . . . ?
O2 Zn2 N3 C19 42.3(4) 2_765 . . . ?
O1 Zn2 N3 C19 -78.7(4) 1_655 . . . ?
C19 N3 C18 N4 -0.5(5) . . . . ?
Zn2 N3 C18 N4 174.7(3) . . . . ?
C20 N4 C18 N3 -0.2(5) . . . . ?
C17 N4 C18 N3 -174.5(4) . . . . ?
C9 N1 C8 N2 -0.1(5) . . . . ?
Zn1 N1 C8 N2 -173.6(3) . . . . ?
C10 N2 C8 N1 0.2(5) . . . . ?
C7 N2 C8 N1 175.0(4) . . . . ?
C2 C1 C6 C5 -1.0(6) . . . . ?
C7 C1 C6 C5 -179.9(4) . . . . ?
C18 N4 C17 C11 95.1(5) . . . . ?
C20 N4 C17 C11 -78.2(5) . . . . ?
C11 C12 C13 C14 0.5(7) . . . . ?
C12 C13 C14 C15 -1.8(7) . . . . ?
C13 C12 C11 C16 0.6(6) . . . . ?
C13 C12 C11 C17 -175.0(4) . . . . ?
N4 C17 C11 C16 -86.0(5) . . . . ?
N4 C17 C11 C12 89.7(5) . . . . ?
C6 C1 C2 C3 0.4(6) . . . . ?
C7 C1 C2 C3 179.2(4) . . . . ?
C18 N4 C20 C19 0.7(5) . . . . ?
C17 N4 C20 C19 175.0(4) . . . . ?
N4 C20 C19 N3 -1.0(5) . . . . ?
C18 N3 C19 C20 1.0(5) . . . . ?
Zn2 N3 C19 C20 -174.3(3) . . . . ?
C12 C11 C16 C15 -0.5(7) . . . . ?
C17 C11 C16 C15 175.2(4) . . . . ?
C8 N2 C7 C1 -95.7(5) . . . . ?
C10 N2 C7 C1 78.1(6) . . . . ?
C2 C1 C7 N2 -95.5(5) . . . . ?
C6 C1 C7 N2 83.4(5) . . . . ?
C11 C16 C15 C14 -0.8(7) . . . . ?
C13 C14 C15 C16 1.9(7) . . . . ?
C5 C4 C3 C2 0.0(7) . . . . ?
C1 C2 C3 C4 0.1(7) . . . . ?
C3 C4 C5 C6 -0.7(7) . . . . ?
C1 C6 C5 C4 1.2(7) . . . . ?
C8 N1 C9 C10 -0.1(5) . . . . ?
Zn1 N1 C9 C10 173.5(3) . . . . ?
N1 C9 C10 N2 0.2(6) . . . . ?
C8 N2 C10 C9 -0.3(6) . . . . ?
C7 N2 C10 C9 -175.0(4) . . . . ?
O8 P3 O9 Zn4 59.3(3) . . . . ?
O7 P3 O9 Zn4 -70.8(3) . . . . ?
O10 Zn4 O9 P3 -132.4(3) . . . . ?
O7 Zn4 O9 P3 112.2(3) 2_576 . . . ?
N7 Zn4 O9 P3 -10.7(3) . . . . ?
O10 P4 O11 Zn3 -171.4(3) . . . . ?
O12 P4 O11 Zn3 59.3(3) . . . . ?
O8 Zn3 O11 P4 144.1(3) 2_676 . . . ?
O12 Zn3 O11 P4 -104.4(3) 2_666 . . . ?
N5 Zn3 O11 P4 18.8(3) . . . . ?
O11 P4 O10 Zn4 -25.1(5) . . . . ?
O12 P4 O10 Zn4 104.6(4) . . . . ?
O9 Zn4 O10 P4 162.0(4) . . . . ?
O7 Zn4 O10 P4 -84.5(4) 2_576 . . . ?
N7 Zn4 O10 P4 38.2(4) . . . . ?
O8 Zn3 N5 C28 10.3(4) 2_676 . . . ?
O12 Zn3 N5 C28 -111.6(4) 2_666 . . . ?
O11 Zn3 N5 C28 129.6(4) . . . . ?
O8 Zn3 N5 C29 -160.7(4) 2_676 . . . ?
O12 Zn3 N5 C29 77.4(4) 2_666 . . . ?
O11 Zn3 N5 C29 -41.4(4) . . . . ?
O10 Zn4 N7 C38 -3.0(4) . . . . ?
O9 Zn4 N7 C38 -118.3(4) . . . . ?
O7 Zn4 N7 C38 119.8(4) 2_576 . . . ?
O10 Zn4 N7 C40 -174.5(4) . . . . ?
O9 Zn4 N7 C40 70.3(4) . . . . ?
O7 Zn4 N7 C40 -51.6(4) 2_576 . . . ?
C28 N6 C27 C21 -92.9(5) . . . . ?
C30 N6 C27 C21 79.9(5) . . . . ?
C40 N7 C38 N8 0.0(5) . . . . ?
Zn4 N7 C38 N8 -172.9(3) . . . . ?
C39 N8 C38 N7 0.5(5) . . . . ?
C37 N8 C38 N7 174.6(4) . . . . ?
C30 N6 C28 N5 0.1(5) . . . . ?
C27 N6 C28 N5 174.0(4) . . . . ?
C29 N5 C28 N6 0.5(5) . . . . ?
Zn3 N5 C28 N6 -172.0(3) . . . . ?
C32 C31 C36 C35 -0.9(6) . . . . ?
C37 C31 C36 C35 178.2(4) . . . . ?
C38 N8 C37 C31 -98.0(5) . . . . ?
C39 N8 C37 C31 75.0(5) . . . . ?
C32 C31 C37 N8 72.3(5) . . . . ?
C36 C31 C37 N8 -106.9(4) . . . . ?
N6 C27 C21 C22 90.3(5) . . . . ?
N6 C27 C21 C26 -86.6(5) . . . . ?
C38 N7 C40 C39 -0.6(5) . . . . ?
Zn4 N7 C40 C39 172.2(3) . . . . ?
C26 C21 C22 C23 1.1(7) . . . . ?
C27 C21 C22 C23 -175.9(4) . . . . ?
C34 C33 C32 C31 -0.4(7) . . . . ?
C36 C31 C32 C33 1.3(7) . . . . ?
C37 C31 C32 C33 -177.8(4) . . . . ?
C21 C22 C23 C24 -0.1(7) . . . . ?
C22 C21 C26 C25 -0.6(7) . . . . ?
C27 C21 C26 C25 176.3(4) . . . . ?
C31 C36 C35 C34 -0.5(7) . . . . ?
C28 N5 C29 C30 -1.0(5) . . . . ?
Zn3 N5 C29 C30 171.8(3) . . . . ?
N7 C40 C39 N8 0.9(5) . . . . ?
C38 N8 C39 C40 -0.8(5) . . . . ?
C37 N8 C39 C40 -174.9(4) . . . . ?
C36 C35 C34 C33 1.4(7) . . . . ?
C32 C33 C34 C35 -1.0(7) . . . . ?
C21 C26 C25 C24 -0.9(7) . . . . ?
C26 C25 C24 C23 1.9(7) . . . . ?
C22 C23 C24 C25 -1.4(7) . . . . ?
N5 C29 C30 N6 1.1(5) . . . . ?
C28 N6 C30 C29 -0.7(5) . . . . ?
C27 N6 C30 C29 -174.6(4) . . . . ?
O3 P1 O1 Zn2 -93.2(3) . . . 1_455 ?
O2 P1 O1 Zn2 35.8(3) . . . 1_455 ?
O3 P1 O2 Zn2 -174.8(3) . . . 2_765 ?
O1 P1 O2 Zn2 55.7(4) . . . 2_765 ?
O5 P2 O6 Zn1 -150.9(2) . . . 2_755 ?
O4 P2 O6 Zn1 -21.1(3) . . . 2_755 ?
O8 P3 O7 Zn4 -150.5(2) . . . 2_576 ?
O9 P3 O7 Zn4 -21.2(3) . . . 2_576 ?
O7 P3 O8 Zn3 -7.7(5) . . . 2_676 ?
O9 P3 O8 Zn3 -137.7(4) . . . 2_676 ?
O10 P4 O12 Zn3 -94.8(3) . . . 2_666 ?
O11 P4 O12 Zn3 34.2(3) . . . 2_666 ?
